data_7019006
loop_
_publ_author_name
'Less, Robert J.'
'Guan, Bihan'
'Muresan, Nicoleta M.'
'McPartlin, Mary'
'Reisner, Erwin'
'Wilson, Thomas C.'
'Wright, Dominic S.'

_publ_section_title
;
 Group 11 complexes containing the [C5(CN)5]&#x2212; ligand;
 &#x2018;coordination-analogues&#x2019; of molecular organometallic
 systems
;
_journal_issue 19
_journal_name_full 'Dalton Transactions'
_journal_page_first 5919
_journal_paper_doi 10.1039/c2dt30274h
_journal_volume 41
_journal_year 2012
_chemical_formula_sum 'C93 H63 Cu2 N11 O2 P4'
_chemical_formula_weight 1617.50
_chemical_name_systematic
;
?
;
_space_group_IT_number 2
_symmetry_cell_setting triclinic
_symmetry_space_group_name_Hall '-P 1'
_symmetry_space_group_name_H-M 'P -1'
_atom_sites_solution_hydrogens geom
_atom_sites_solution_primary direct
_atom_sites_solution_secondary difmap
_audit_creation_method SHELXL-97
_cell_angle_alpha 98.7170(10)
_cell_angle_beta 100.8340(10)
_cell_angle_gamma 113.5480(10)
_cell_formula_units_Z 1
_cell_length_a 11.0066(2)
_cell_length_b 12.5966(2)
_cell_length_c 16.6026(3)
_cell_measurement_reflns_used 31460
_cell_measurement_temperature 180(2)
_cell_measurement_theta_max 30.03
_cell_measurement_theta_min 1.00
_cell_volume 2005.84(6)
_computing_cell_refinement 'HKL Scalepack (Otwinowski & Minor 1997)'
_computing_data_collection 'Collect (Nonius B.V. 1998)'
_computing_data_reduction
;
HKL Denzo and Scalepack (Otwinowski & Minor 1997)
;
_computing_publication_material 'SHELXL-97 (Sheldrick 1997)'
_computing_structure_refinement 'SHELXL-97 (Sheldrick 1997)'
_computing_structure_solution 'SIR-92 (Altomare et al. 1994)'
_diffrn_ambient_temperature 180(2)
_diffrn_measured_fraction_theta_full 0.992
_diffrn_measured_fraction_theta_max 0.992
_diffrn_measurement_device_type 'Nonius Kappa CCD'
_diffrn_measurement_method 'Thin slice \w and \f scans'
_diffrn_radiation_monochromator graphite
_diffrn_radiation_source 'fine-focus sealed tube'
_diffrn_radiation_type MoK\a
_diffrn_radiation_wavelength 0.71073
_diffrn_reflns_av_R_equivalents 0.0426
_diffrn_reflns_av_sigmaI/netI 0.0594
_diffrn_reflns_limit_h_max 15
_diffrn_reflns_limit_h_min -15
_diffrn_reflns_limit_k_max 17
_diffrn_reflns_limit_k_min -17
_diffrn_reflns_limit_l_max 23
_diffrn_reflns_limit_l_min -15
_diffrn_reflns_number 34368
_diffrn_reflns_theta_full 30.07
_diffrn_reflns_theta_max 30.07
_diffrn_reflns_theta_min 3.52
_diffrn_standards_number 0
_exptl_absorpt_coefficient_mu 0.668
_exptl_absorpt_correction_T_max 0.902
_exptl_absorpt_correction_T_min 0.845
_exptl_absorpt_correction_type multi-scan
_exptl_absorpt_process_details
;
multi-scan from symmetry-related measurements
Sortav (Blessing 1995)
;
_exptl_crystal_colour colourless
_exptl_crystal_density_diffrn 1.339
_exptl_crystal_density_method 'not measured'
_exptl_crystal_description block
_exptl_crystal_F_000 832
_exptl_crystal_size_max 0.21
_exptl_crystal_size_mid 0.16
_exptl_crystal_size_min 0.12
_refine_diff_density_max 0.749
_refine_diff_density_min -0.522
_refine_diff_density_rms 0.070
_refine_ls_extinction_method none
_refine_ls_goodness_of_fit_ref 1.033
_refine_ls_hydrogen_treatment constr
_refine_ls_matrix_type full
_refine_ls_number_parameters 499
_refine_ls_number_reflns 11695
_refine_ls_number_restraints 0
_refine_ls_restrained_S_all 1.033
_refine_ls_R_factor_all 0.0785
_refine_ls_R_factor_gt 0.0482
_refine_ls_shift/su_max 0.001
_refine_ls_shift/su_mean 0.000
_refine_ls_structure_factor_coef Fsqd
_refine_ls_weighting_details 'calc w=1/[\s^2^(Fo^2^)+(0.0464P)^2^+1.2691P] where P=(Fo^2^+2Fc^2^)/3'
_refine_ls_weighting_scheme calc
_refine_ls_wR_factor_gt 0.1083
_refine_ls_wR_factor_ref 0.1203
_reflns_number_gt 8414
_reflns_number_total 11695
_reflns_threshold_expression >2sigma(I)
_cod_data_source_file c2dt30274h.txt
_cod_data_source_block dw1137
_cod_original_sg_symbol_H-M P-1
_cod_database_code 7019006

loop_
_symmetry_equiv_pos_as_xyz
'x, y, z'
'-x, -y, -z'

loop_
_atom_site_label
_atom_site_type_symbol
_atom_site_fract_x
_atom_site_fract_y
_atom_site_fract_z
_atom_site_U_iso_or_equiv
_atom_site_adp_type
_atom_site_occupancy
_atom_site_symmetry_multiplicity
_atom_site_calc_flag
_atom_site_refinement_flags
_atom_site_disorder_assembly
_atom_site_disorder_group
Cu1 Cu 0.08700(3) 0.61532(2) 0.211383(16) 0.02290(7) Uani 1 1 d . . .
P1 P 0.26816(5) 0.76199(5) 0.31591(3) 0.02185(11) Uani 1 1 d . . .
P2 P -0.11368(6) 0.48423(5) 0.23395(4) 0.02435(12) Uani 1 1 d . . .
N1 N -0.01971(19) 0.31130(16) -0.12286(12) 0.0274(4) Uani 1 1 d . . .
N2 N 0.14163(19) 0.49848(17) 0.14526(12) 0.0275(4) Uani 1 1 d . . .
N3 N 0.3006(2) 0.2879(2) 0.28531(15) 0.0470(6) Uani 1 1 d . . .
N4 N 0.2535(2) -0.0245(2) 0.10477(16) 0.0460(6) Uani 1 1 d . . .
N5 N 0.0696(2) -0.0121(2) -0.15479(14) 0.0422(5) Uani 1 1 d . . .
C1 C 0.0337(2) 0.27921(19) -0.07234(14) 0.0250(4) Uani 1 1 d . . .
C2 C 0.1454(2) 0.41202(19) 0.11555(13) 0.0244(4) Uani 1 1 d . . .
C3 C 0.2589(2) 0.2671(2) 0.21330(15) 0.0303(5) Uani 1 1 d . . .
C4 C 0.2273(2) 0.0491(2) 0.08602(15) 0.0302(5) Uani 1 1 d . . .
C5 C 0.0961(2) 0.0578(2) -0.09314(15) 0.0297(5) Uani 1 1 d . . .
C11 C 0.1006(2) 0.24368(19) -0.00737(13) 0.0236(4) Uani 1 1 d . . .
C12 C 0.1491(2) 0.30419(18) 0.07934(13) 0.0238(4) Uani 1 1 d . . .
C13 C 0.2052(2) 0.23997(19) 0.12400(14) 0.0243(4) Uani 1 1 d . . .
C14 C 0.1915(2) 0.14066(19) 0.06495(14) 0.0249(4) Uani 1 1 d . . .
C15 C 0.1274(2) 0.14261(19) -0.01628(13) 0.0244(4) Uani 1 1 d . . .
C21 C 0.3393(2) 0.71007(19) 0.40151(13) 0.0233(4) Uani 1 1 d . . .
C22 C 0.4521(2) 0.7873(2) 0.46978(14) 0.0294(5) Uani 1 1 d . . .
H22 H 0.4942 0.8706 0.4732 0.035 Uiso 1 1 calc R . .
C23 C 0.5030(3) 0.7433(2) 0.53252(15) 0.0349(5) Uani 1 1 d . . .
H23 H 0.5787 0.7966 0.5795 0.042 Uiso 1 1 calc R . .
C24 C 0.4440(3) 0.6216(2) 0.52716(16) 0.0371(6) Uani 1 1 d . . .
H24 H 0.4792 0.5917 0.5704 0.044 Uiso 1 1 calc R . .
C25 C 0.3341(3) 0.5439(2) 0.45897(17) 0.0378(6) Uani 1 1 d . . .
H25 H 0.2945 0.4604 0.4549 0.045 Uiso 1 1 calc R . .
C26 C 0.2812(2) 0.5880(2) 0.39617(15) 0.0288(5) Uani 1 1 d . . .
H26 H 0.2052 0.5344 0.3495 0.035 Uiso 1 1 calc R . .
C31 C 0.2211(2) 0.87336(18) 0.36668(14) 0.0243(4) Uani 1 1 d . . .
C32 C 0.2292(2) 0.9006(2) 0.45222(14) 0.0283(5) Uani 1 1 d . . .
H32 H 0.2648 0.8626 0.4889 0.034 Uiso 1 1 calc R . .
C33 C 0.1852(3) 0.9836(2) 0.48462(16) 0.0346(5) Uani 1 1 d . . .
H33 H 0.1911 1.0022 0.5433 0.042 Uiso 1 1 calc R . .
C34 C 0.1330(3) 1.0387(2) 0.43138(18) 0.0404(6) Uani 1 1 d . . .
H34 H 0.1030 1.0952 0.4535 0.048 Uiso 1 1 calc R . .
C35 C 0.1244(3) 1.0119(2) 0.34600(18) 0.0431(6) Uani 1 1 d . . .
H35 H 0.0883 1.0499 0.3096 0.052 Uiso 1 1 calc R . .
C36 C 0.1680(3) 0.9301(2) 0.31342(15) 0.0340(5) Uani 1 1 d . . .
H36 H 0.1620 0.9122 0.2547 0.041 Uiso 1 1 calc R . .
C41 C 0.4235(2) 0.8549(2) 0.28802(13) 0.0259(4) Uani 1 1 d . . .
C42 C 0.4939(3) 0.9784(2) 0.31911(16) 0.0364(5) Uani 1 1 d . . .
H42 H 0.4589 1.0192 0.3542 0.044 Uiso 1 1 calc R . .
C43 C 0.6147(3) 1.0423(3) 0.29925(19) 0.0473(7) Uani 1 1 d . . .
H43 H 0.6625 1.1268 0.3207 0.057 Uiso 1 1 calc R . .
C44 C 0.6659(3) 0.9834(3) 0.24830(19) 0.0502(7) Uani 1 1 d . . .
H44 H 0.7488 1.0274 0.2347 0.060 Uiso 1 1 calc R . .
C45 C 0.5975(3) 0.8617(3) 0.21736(19) 0.0490(7) Uani 1 1 d . . .
H45 H 0.6333 0.8214 0.1826 0.059 Uiso 1 1 calc R . .
C46 C 0.4758(3) 0.7969(2) 0.23664(16) 0.0371(5) Uani 1 1 d . . .
H46 H 0.4281 0.7126 0.2145 0.045 Uiso 1 1 calc R . .
C51 C -0.0914(2) 0.39821(19) 0.31015(14) 0.0263(4) Uani 1 1 d . . .
C52 C -0.0317(3) 0.3218(2) 0.29195(17) 0.0355(5) Uani 1 1 d . . .
H52 H -0.0118 0.3105 0.2389 0.043 Uiso 1 1 calc R . .
C53 C -0.0012(3) 0.2624(2) 0.35024(19) 0.0417(6) Uani 1 1 d . . .
H53 H 0.0402 0.2111 0.3373 0.050 Uiso 1 1 calc R . .
C54 C -0.0306(3) 0.2775(2) 0.42715(17) 0.0385(6) Uani 1 1 d . . .
H54 H -0.0081 0.2376 0.4676 0.046 Uiso 1 1 calc R . .
C55 C -0.0926(3) 0.3504(2) 0.44523(16) 0.0377(6) Uani 1 1 d . . .
H55 H -0.1150 0.3593 0.4976 0.045 Uiso 1 1 calc R . .
C56 C -0.1224(2) 0.4112(2) 0.38721(15) 0.0318(5) Uani 1 1 d . . .
H56 H -0.1644 0.4620 0.4004 0.038 Uiso 1 1 calc R . .
C61 C -0.2319(2) 0.3653(2) 0.14019(15) 0.0298(5) Uani 1 1 d . . .
C62 C -0.3344(3) 0.2587(2) 0.14553(18) 0.0407(6) Uani 1 1 d . . .
H62 H -0.3462 0.2469 0.1992 0.049 Uiso 1 1 calc R . .
C63 C -0.4187(3) 0.1704(2) 0.0725(2) 0.0483(7) Uani 1 1 d . . .
H63 H -0.4894 0.0986 0.0764 0.058 Uiso 1 1 calc R . .
C64 C -0.4016(3) 0.1850(3) -0.0060(2) 0.0525(7) Uani 1 1 d . . .
H64 H -0.4595 0.1235 -0.0557 0.063 Uiso 1 1 calc R . .
C65 C -0.2999(3) 0.2896(3) -0.01150(19) 0.0518(7) Uani 1 1 d . . .
H65 H -0.2878 0.3001 -0.0654 0.062 Uiso 1 1 calc R . .
C66 C -0.2154(3) 0.3793(2) 0.06052(16) 0.0378(6) Uani 1 1 d . . .
H66 H -0.1455 0.4510 0.0559 0.045 Uiso 1 1 calc R . .
C71 C -0.2128(2) 0.5561(2) 0.27394(14) 0.0282(5) Uani 1 1 d . . .
C72 C -0.3510(3) 0.4977(3) 0.2703(2) 0.0497(7) Uani 1 1 d . . .
H72 H -0.4023 0.4154 0.2416 0.060 Uiso 1 1 calc R . .
C73 C -0.4153(3) 0.5578(3) 0.3078(2) 0.0554(8) Uani 1 1 d . . .
H73 H -0.5102 0.5164 0.3048 0.067 Uiso 1 1 calc R . .
C74 C -0.3435(3) 0.6760(3) 0.34913(19) 0.0487(7) Uani 1 1 d . . .
H74 H -0.3877 0.7168 0.3753 0.058 Uiso 1 1 calc R . .
C75 C -0.2068(3) 0.7355(3) 0.3527(2) 0.0653(10) Uani 1 1 d . . .
H75 H -0.1561 0.8178 0.3814 0.078 Uiso 1 1 calc R . .
C76 C -0.1424(3) 0.6756(3) 0.3145(2) 0.0500(7) Uani 1 1 d . . .
H76 H -0.0481 0.7180 0.3165 0.060 Uiso 1 1 calc R . .
C1S C -0.5210(12) 0.4603(9) -0.0381(5) 0.200(4) Uiso 0.50 1 d P . 1
N1S N -0.5210(12) 0.4603(9) -0.0381(5) 0.200(4) Uiso 0.50 1 d P . 2
O1S O -0.6293(12) 0.3800(10) -0.0656(7) 0.167(4) Uiso 0.50 1 d P . .
O2S O -0.4450(10) 0.4766(9) -0.0887(7) 0.155(3) Uiso 0.50 1 d P . .
H1A H -0.4473 0.4925 -0.0657 0.233 Uiso 0.50 1 d P A 1
H1B H -0.5381 0.3845 -0.0339 0.233 Uiso 0.50 1 d P B 1
H1C H -0.6013 0.4641 -0.0712 0.233 Uiso 0.50 1 d P C 1

loop_
_atom_site_aniso_label
_atom_site_aniso_U_11
_atom_site_aniso_U_22
_atom_site_aniso_U_33
_atom_site_aniso_U_23
_atom_site_aniso_U_13
_atom_site_aniso_U_12
Cu1 0.02672(13) 0.02033(13) 0.02058(13) 0.00418(10) 0.00523(10) 0.01022(11)
P1 0.0251(3) 0.0194(3) 0.0199(3) 0.0034(2) 0.0046(2) 0.0099(2)
P2 0.0266(3) 0.0218(3) 0.0253(3) 0.0060(2) 0.0085(2) 0.0106(2)
N1 0.0335(10) 0.0229(9) 0.0242(10) 0.0053(8) 0.0057(8) 0.0121(8)
N2 0.0312(9) 0.0255(10) 0.0251(10) 0.0032(8) 0.0067(8) 0.0135(8)
N3 0.0517(14) 0.0496(14) 0.0317(12) 0.0090(10) -0.0001(10) 0.0201(12)
N4 0.0503(13) 0.0413(13) 0.0583(15) 0.0196(12) 0.0148(12) 0.0295(12)
N5 0.0479(13) 0.0411(13) 0.0366(12) -0.0001(10) 0.0143(10) 0.0209(11)
C1 0.0295(11) 0.0202(10) 0.0238(11) 0.0030(8) 0.0083(9) 0.0099(9)
C2 0.0256(10) 0.0243(11) 0.0213(10) 0.0061(8) 0.0051(8) 0.0096(9)
C3 0.0295(11) 0.0270(11) 0.0307(12) 0.0066(9) 0.0031(9) 0.0112(10)
C4 0.0303(11) 0.0285(12) 0.0333(12) 0.0084(10) 0.0070(10) 0.0149(10)
C5 0.0332(12) 0.0278(12) 0.0303(12) 0.0073(10) 0.0097(10) 0.0152(10)
C11 0.0266(10) 0.0226(10) 0.0215(10) 0.0057(8) 0.0053(8) 0.0112(9)
C12 0.0274(10) 0.0208(10) 0.0228(10) 0.0045(8) 0.0062(8) 0.0110(9)
C13 0.0249(10) 0.0223(10) 0.0242(11) 0.0061(8) 0.0044(8) 0.0097(9)
C14 0.0260(10) 0.0222(10) 0.0280(11) 0.0071(9) 0.0071(9) 0.0121(9)
C15 0.0273(10) 0.0219(10) 0.0239(11) 0.0039(8) 0.0076(8) 0.0111(9)
C21 0.0254(10) 0.0243(10) 0.0215(10) 0.0045(8) 0.0070(8) 0.0124(9)
C22 0.0305(11) 0.0287(12) 0.0266(11) 0.0032(9) 0.0034(9) 0.0141(10)
C23 0.0349(12) 0.0421(14) 0.0248(12) 0.0031(10) -0.0010(10) 0.0201(11)
C24 0.0430(14) 0.0468(15) 0.0306(13) 0.0153(11) 0.0069(11) 0.0282(13)
C25 0.0411(13) 0.0338(13) 0.0437(15) 0.0187(12) 0.0102(12) 0.0190(12)
C26 0.0292(11) 0.0256(11) 0.0277(12) 0.0049(9) 0.0021(9) 0.0114(9)
C31 0.0244(10) 0.0194(10) 0.0272(11) 0.0042(8) 0.0056(8) 0.0090(8)
C32 0.0324(11) 0.0267(11) 0.0269(11) 0.0062(9) 0.0091(9) 0.0136(10)
C33 0.0424(13) 0.0321(13) 0.0316(13) 0.0037(10) 0.0144(11) 0.0184(11)
C34 0.0494(15) 0.0310(13) 0.0458(16) 0.0033(11) 0.0125(12) 0.0252(12)
C35 0.0565(16) 0.0339(14) 0.0445(16) 0.0082(12) 0.0049(13) 0.0300(13)
C36 0.0464(14) 0.0303(12) 0.0263(12) 0.0044(10) 0.0045(10) 0.0214(11)
C41 0.0275(10) 0.0272(11) 0.0203(10) 0.0061(9) 0.0046(8) 0.0101(9)
C42 0.0368(13) 0.0296(13) 0.0345(13) 0.0046(10) 0.0124(11) 0.0065(11)
C43 0.0434(15) 0.0365(15) 0.0491(17) 0.0127(13) 0.0153(13) 0.0030(12)
C44 0.0363(14) 0.0574(19) 0.0489(17) 0.0175(15) 0.0210(13) 0.0075(14)
C45 0.0441(15) 0.0589(19) 0.0453(17) 0.0097(14) 0.0224(13) 0.0207(14)
C46 0.0370(13) 0.0362(14) 0.0352(14) 0.0047(11) 0.0132(11) 0.0133(11)
C51 0.0262(10) 0.0223(11) 0.0298(12) 0.0083(9) 0.0087(9) 0.0093(9)
C52 0.0451(14) 0.0314(13) 0.0436(15) 0.0178(11) 0.0251(12) 0.0217(11)
C53 0.0490(15) 0.0355(14) 0.0582(18) 0.0238(13) 0.0265(14) 0.0265(13)
C54 0.0425(14) 0.0329(13) 0.0454(15) 0.0212(12) 0.0126(12) 0.0174(12)
C55 0.0460(14) 0.0386(14) 0.0314(13) 0.0145(11) 0.0148(11) 0.0177(12)
C56 0.0396(13) 0.0281(12) 0.0328(13) 0.0080(10) 0.0144(10) 0.0178(11)
C61 0.0288(11) 0.0251(11) 0.0319(12) 0.0034(9) 0.0059(9) 0.0108(10)
C62 0.0391(13) 0.0289(13) 0.0455(16) 0.0073(11) 0.0128(12) 0.0066(11)
C63 0.0416(15) 0.0254(13) 0.061(2) 0.0017(12) 0.0099(14) 0.0035(11)
C64 0.0503(17) 0.0372(15) 0.0469(18) -0.0066(13) -0.0015(14) 0.0090(13)
C65 0.0560(18) 0.0432(16) 0.0333(15) 0.0003(12) 0.0021(13) 0.0072(14)
C66 0.0377(13) 0.0312(13) 0.0316(13) 0.0051(10) 0.0039(11) 0.0060(11)
C71 0.0304(11) 0.0292(12) 0.0303(12) 0.0103(9) 0.0100(9) 0.0168(10)
C72 0.0349(13) 0.0326(14) 0.086(2) 0.0142(14) 0.0260(15) 0.0152(12)
C73 0.0429(15) 0.0531(19) 0.092(3) 0.0301(18) 0.0374(17) 0.0296(15)
C74 0.0544(17) 0.0616(19) 0.0517(18) 0.0151(15) 0.0229(14) 0.0427(16)
C75 0.0452(17) 0.0536(19) 0.082(3) -0.0245(17) 0.0076(16) 0.0261(15)
C76 0.0312(13) 0.0407(15) 0.067(2) -0.0104(14) 0.0105(13) 0.0147(12)

loop_
_atom_type_symbol
_atom_type_description
_atom_type_scat_dispersion_real
_atom_type_scat_dispersion_imag
_atom_type_scat_source
C C 0.0033 0.0016 'International Tables Vol C Tables 4.2.6.8 and 6.1.1.4'
H H 0.0000 0.0000 'International Tables Vol C Tables 4.2.6.8 and 6.1.1.4'
Cu Cu 0.3201 1.2651 'International Tables Vol C Tables 4.2.6.8 and 6.1.1.4'
N N 0.0061 0.0033 'International Tables Vol C Tables 4.2.6.8 and 6.1.1.4'
P P 0.1023 0.0942 'International Tables Vol C Tables 4.2.6.8 and 6.1.1.4'
O O 0.0106 0.0060 'International Tables Vol C Tables 4.2.6.8 and 6.1.1.4'

loop_
_geom_angle_atom_site_label_1
_geom_angle_atom_site_label_2
_geom_angle_atom_site_label_3
_geom_angle
_geom_angle_site_symmetry_1
_geom_angle_site_symmetry_3
N1 Cu1 N2 104.07(7) 2_565 .
N1 Cu1 P1 109.59(5) 2_565 .
N2 Cu1 P1 112.52(6) . .
N1 Cu1 P2 103.50(6) 2_565 .
N2 Cu1 P2 100.97(5) . .
P1 Cu1 P2 124.13(2) . .
C31 P1 C21 105.74(10) . .
C31 P1 C41 102.36(10) . .
C21 P1 C41 101.87(9) . .
C31 P1 Cu1 111.67(7) . .
C21 P1 Cu1 114.87(7) . .
C41 P1 Cu1 118.76(7) . .
C71 P2 C61 106.47(11) . .
C71 P2 C51 103.95(10) . .
C61 P2 C51 101.54(10) . .
C71 P2 Cu1 113.95(8) . .
C61 P2 Cu1 114.16(8) . .
C51 P2 Cu1 115.44(7) . .
C1 N1 Cu1 171.95(18) . 2_565
C2 N2 Cu1 161.72(18) . .
N1 C1 C11 177.7(2) . .
N2 C2 C12 179.3(2) . .
N3 C3 C13 179.1(3) . .
N4 C4 C14 177.8(3) . .
N5 C5 C15 179.0(3) . .
C15 C11 C12 107.97(18) . .
C15 C11 C1 127.3(2) . .
C12 C11 C1 124.73(19) . .
C13 C12 C11 107.97(18) . .
C13 C12 C2 125.7(2) . .
C11 C12 C2 126.32(18) . .
C14 C13 C12 107.83(19) . .
C14 C13 C3 125.94(19) . .
C12 C13 C3 126.1(2) . .
C13 C14 C15 108.46(17) . .
C13 C14 C4 124.8(2) . .
C15 C14 C4 126.5(2) . .
C11 C15 C14 107.77(18) . .
C11 C15 C5 126.39(19) . .
C14 C15 C5 125.83(19) . .
C26 C21 C22 119.15(19) . .
C26 C21 P1 118.20(16) . .
C22 C21 P1 122.61(16) . .
C23 C22 C21 120.4(2) . .
C23 C22 H22 119.8 . .
C21 C22 H22 119.8 . .
C22 C23 C24 120.2(2) . .
C22 C23 H23 119.9 . .
C24 C23 H23 119.9 . .
C25 C24 C23 120.0(2) . .
C25 C24 H24 120.0 . .
C23 C24 H24 120.0 . .
C24 C25 C26 120.0(2) . .
C24 C25 H25 120.0 . .
C26 C25 H25 120.0 . .
C21 C26 C25 120.3(2) . .
C21 C26 H26 119.9 . .
C25 C26 H26 119.9 . .
C32 C31 C36 119.1(2) . .
C32 C31 P1 124.45(16) . .
C36 C31 P1 116.42(17) . .
C31 C32 C33 120.3(2) . .
C31 C32 H32 119.9 . .
C33 C32 H32 119.9 . .
C34 C33 C32 120.0(2) . .
C34 C33 H33 120.0 . .
C32 C33 H33 120.0 . .
C33 C34 C35 120.1(2) . .
C33 C34 H34 119.9 . .
C35 C34 H34 119.9 . .
C36 C35 C34 120.3(2) . .
C36 C35 H35 119.9 . .
C34 C35 H35 119.9 . .
C35 C36 C31 120.3(2) . .
C35 C36 H36 119.9 . .
C31 C36 H36 119.9 . .
C46 C41 C42 119.1(2) . .
C46 C41 P1 117.57(18) . .
C42 C41 P1 123.28(18) . .
C43 C42 C41 120.3(2) . .
C43 C42 H42 119.9 . .
C41 C42 H42 119.9 . .
C44 C43 C42 120.0(3) . .
C44 C43 H43 120.0 . .
C42 C43 H43 120.0 . .
C45 C44 C43 120.2(2) . .
C45 C44 H44 119.9 . .
C43 C44 H44 119.9 . .
C44 C45 C46 120.2(3) . .
C44 C45 H45 119.9 . .
C46 C45 H45 119.9 . .
C41 C46 C45 120.3(2) . .
C41 C46 H46 119.9 . .
C45 C46 H46 119.9 . .
C56 C51 C52 118.6(2) . .
C56 C51 P2 123.35(16) . .
C52 C51 P2 117.90(17) . .
C53 C52 C51 120.6(2) . .
C53 C52 H52 119.7 . .
C51 C52 H52 119.7 . .
C54 C53 C52 120.2(2) . .
C54 C53 H53 119.9 . .
C52 C53 H53 119.9 . .
C53 C54 C55 119.8(2) . .
C53 C54 H54 120.1 . .
C55 C54 H54 120.1 . .
C54 C55 C56 120.2(2) . .
C54 C55 H55 119.9 . .
C56 C55 H55 119.9 . .
C55 C56 C51 120.5(2) . .
C55 C56 H56 119.8 . .
C51 C56 H56 119.8 . .
C62 C61 C66 118.8(2) . .
C62 C61 P2 122.36(19) . .
C66 C61 P2 118.81(18) . .
C63 C62 C61 119.9(3) . .
C63 C62 H62 120.1 . .
C61 C62 H62 120.1 . .
C62 C63 C64 120.9(3) . .
C62 C63 H63 119.5 . .
C64 C63 H63 119.5 . .
C65 C64 C63 119.4(3) . .
C65 C64 H64 120.3 . .
C63 C64 H64 120.3 . .
C64 C65 C66 120.6(3) . .
C64 C65 H65 119.7 . .
C66 C65 H65 119.7 . .
C65 C66 C61 120.4(2) . .
C65 C66 H66 119.8 . .
C61 C66 H66 119.8 . .
C76 C71 C72 118.0(2) . .
C76 C71 P2 117.04(18) . .
C72 C71 P2 124.84(19) . .
C71 C72 C73 120.8(3) . .
C71 C72 H72 119.6 . .
C73 C72 H72 119.6 . .
C74 C73 C72 120.4(3) . .
C74 C73 H73 119.8 . .
C72 C73 H73 119.8 . .
C73 C74 C75 119.5(3) . .
C73 C74 H74 120.3 . .
C75 C74 H74 120.3 . .
C76 C75 C74 120.1(3) . .
C76 C75 H75 119.9 . .
C74 C75 H75 119.9 . .
C71 C76 C75 121.1(3) . .
C71 C76 H76 119.5 . .
C75 C76 H76 119.5 . .
O1S C1S O2S 114.6(11) . .
O1S C1S C1S 124.5(16) . 2_465
O2S C1S C1S 120.6(15) . 2_465
O1S C1S H1A 129.3(11) . .
O2S C1S H1A 15.0(5) . .
C1S C1S H1A 105.7(13) 2_465 .
O1S C1S H1B 57.3(8) . .
O2S C1S H1B 102.0(10) . .
C1S C1S H1B 113.3(12) 2_465 .
H1A C1S H1B 111.5(10) . .
O1S C1S H1C 55.3(8) . .
O2S C1S H1C 101.2(9) . .
C1S C1S H1C 106.8(12) 2_465 .
H1A C1S H1C 106.7(9) . .
H1B C1S H1C 112.4(11) . .
C1S O1S H1B 49.1(7) . .
C1S O1S H1C 52.8(8) . .
H1B O1S H1C 101.8(11) . .
C1S O2S H1A 37.9(12) . .

loop_
_geom_bond_atom_site_label_1
_geom_bond_atom_site_label_2
_geom_bond_distance
_geom_bond_site_symmetry_2
Cu1 N1 2.0280(18) 2_565
Cu1 N2 2.0491(18) .
Cu1 P1 2.2770(6) .
Cu1 P2 2.3088(6) .
P1 C31 1.825(2) .
P1 C21 1.826(2) .
P1 C41 1.836(2) .
P2 C71 1.824(2) .
P2 C61 1.826(2) .
P2 C51 1.829(2) .
N1 C1 1.149(3) .
N1 Cu1 2.0280(18) 2_565
N2 C2 1.146(3) .
N3 C3 1.145(3) .
N4 C4 1.142(3) .
N5 C5 1.148(3) .
C1 C11 1.420(3) .
C2 C12 1.419(3) .
C3 C13 1.421(3) .
C4 C14 1.429(3) .
C5 C15 1.419(3) .
C11 C15 1.411(3) .
C11 C12 1.411(3) .
C12 C13 1.412(3) .
C13 C14 1.404(3) .
C14 C15 1.408(3) .
C21 C26 1.391(3) .
C21 C22 1.394(3) .
C22 C23 1.382(3) .
C22 H22 0.9500 .
C23 C24 1.385(4) .
C23 H23 0.9500 .
C24 C25 1.381(4) .
C24 H24 0.9500 .
C25 C26 1.393(3) .
C25 H25 0.9500 .
C26 H26 0.9500 .
C31 C32 1.387(3) .
C31 C36 1.402(3) .
C32 C33 1.397(3) .
C32 H32 0.9500 .
C33 C34 1.380(3) .
C33 H33 0.9500 .
C34 C35 1.382(4) .
C34 H34 0.9500 .
C35 C36 1.382(3) .
C35 H35 0.9500 .
C36 H36 0.9500 .
C41 C46 1.386(3) .
C41 C42 1.390(3) .
C42 C43 1.384(4) .
C42 H42 0.9500 .
C43 C44 1.381(4) .
C43 H43 0.9500 .
C44 C45 1.369(4) .
C44 H44 0.9500 .
C45 C46 1.389(4) .
C45 H45 0.9500 .
C46 H46 0.9500 .
C51 C56 1.388(3) .
C51 C52 1.393(3) .
C52 C53 1.381(3) .
C52 H52 0.9500 .
C53 C54 1.379(4) .
C53 H53 0.9500 .
C54 C55 1.376(4) .
C54 H54 0.9500 .
C55 C56 1.388(3) .
C55 H55 0.9500 .
C56 H56 0.9500 .
C61 C62 1.394(3) .
C61 C66 1.396(3) .
C62 C63 1.383(4) .
C62 H62 0.9500 .
C63 C64 1.379(4) .
C63 H63 0.9500 .
C64 C65 1.376(4) .
C64 H64 0.9500 .
C65 C66 1.380(4) .
C65 H65 0.9500 .
C66 H66 0.9500 .
C71 C76 1.373(3) .
C71 C72 1.384(3) .
C72 C73 1.383(4) .
C72 H72 0.9500 .
C73 C74 1.363(4) .
C73 H73 0.9500 .
C74 C75 1.372(4) .
C74 H74 0.9500 .
C75 C76 1.386(4) .
C75 H75 0.9500 .
C76 H76 0.9500 .
C1S O1S 1.160(12) .
C1S O2S 1.275(12) .
C1S C1S 1.357(16) 2_465
C1S H1A 0.982(12) .
C1S H1B 0.914(10) .
C1S H1C 0.972(10) .
O1S H1B 1.018(11) .
O1S H1C 1.002(11) .
O2S H1A 0.413(11) .
